data_7052910
loop_
_publ_author_name
'Maclaren, Jana K.'
'Sanchiz, Joaqu\'in'
'Gili, Pedro'
'Janiak, Christoph'

_publ_section_title
;
 Hydrophobic-exterior layer structures and magnetic properties of
 trinuclear copper complexes with chiral amino alcoholate ligands
;
_journal_issue 8
_journal_name_full 'New Journal of Chemistry'
_journal_page_first 1596
_journal_paper_doi 10.1039/c2nj40063d
_journal_volume 36
_journal_year 2012
_chemical_absolute_configuration ad
_chemical_formula_moiety 'C16 H46 Cl2 Cu2 N4 O14'
_chemical_formula_sum 'C16 H46 Cl2 Cu2 N4 O14'
_chemical_formula_weight 716.55
_chemical_name_systematic
;
Bis[rac-(2-amino-butan-1-olato-\kN,O)-rac-(2-amino-butan-1-ol-\kN,O)-aqua-
copper(II)] di-perchlorate

;
_space_group_IT_number 18
_symmetry_cell_setting orthorhombic
_symmetry_space_group_name_Hall 'P 2 2ab'
_symmetry_space_group_name_H-M 'P 21 21 2'
_atom_sites_solution_hydrogens geom
_atom_sites_solution_primary direct
_atom_sites_solution_secondary difmap
_audit_creation_method SHELXL-97
_cell_angle_alpha 90.00
_cell_angle_beta 90.00
_cell_angle_gamma 90.00
_cell_formula_units_Z 2
_cell_length_a 16.2260(3)
_cell_length_b 16.2256(3)
_cell_length_c 5.60100(10)
_cell_measurement_reflns_used 9914
_cell_measurement_temperature 100(2)
_cell_measurement_theta_max 23.2315
_cell_measurement_theta_min 2.507
_cell_volume 1474.61(5)
_computing_cell_refinement 'SAINT (Bruker, 2006)'
_computing_data_collection 'APEX2 (Bruker, 2006)'
_computing_data_reduction SAINT
_computing_molecular_graphics 'DIAMOND (Crystal Impact, 2009)'
_computing_publication_material 'publCIF (Westrip, 2009)'
_computing_structure_refinement 'SHELXL-97 (Sheldrick, 2008)'
_computing_structure_solution 'SHELXS-97 (Sheldrick, 2008)'
_diffrn_ambient_temperature 100(2)
_diffrn_measured_fraction_theta_full 0.998
_diffrn_measured_fraction_theta_max 0.998
_diffrn_measurement_device_type 'Bruker APEX2 CCD area detector'
_diffrn_measurement_method '\w scans and \f scans'
_diffrn_radiation_monochromator 'multilayer mirror optics'
_diffrn_radiation_source 'micro-focus sealed tube'
_diffrn_radiation_type MoK\a
_diffrn_radiation_wavelength 0.71073
_diffrn_reflns_av_R_equivalents 0.0381
_diffrn_reflns_av_sigmaI/netI 0.0175
_diffrn_reflns_limit_h_max 18
_diffrn_reflns_limit_h_min -18
_diffrn_reflns_limit_k_max 18
_diffrn_reflns_limit_k_min -18
_diffrn_reflns_limit_l_max 6
_diffrn_reflns_limit_l_min -6
_diffrn_reflns_number 30712
_diffrn_reflns_theta_full 23.49
_diffrn_reflns_theta_max 23.49
_diffrn_reflns_theta_min 1.25
_exptl_absorpt_coefficient_mu 1.690
_exptl_absorpt_correction_T_max 0.9510
_exptl_absorpt_correction_T_min 0.8492
_exptl_absorpt_correction_type multi-scan
_exptl_absorpt_process_details '(<i>SADABS</i>; Sheldrick, 1996)'
_exptl_crystal_colour blue
_exptl_crystal_density_diffrn 1.614
_exptl_crystal_density_method 'not measured'
_exptl_crystal_description plate
_exptl_crystal_F_000 748
_exptl_crystal_size_max 0.10
_exptl_crystal_size_mid 0.08
_exptl_crystal_size_min 0.03
_refine_diff_density_max 1.260
_refine_diff_density_min -0.340
_refine_diff_density_rms 0.103
_refine_ls_abs_structure_details 'Flack H D (1983), Acta Cryst. A39, 876-881'
_refine_ls_abs_structure_Flack 0.00(1)
_refine_ls_extinction_method none
_refine_ls_goodness_of_fit_ref 1.058
_refine_ls_hydrogen_treatment mixed
_refine_ls_matrix_type full
_refine_ls_number_parameters 198
_refine_ls_number_reflns 2177
_refine_ls_number_restraints 297
_refine_ls_restrained_S_all 1.196
_refine_ls_R_factor_all 0.0602
_refine_ls_R_factor_gt 0.0558
_refine_ls_shift/su_max 0.000
_refine_ls_shift/su_mean 0.000
_refine_ls_structure_factor_coef Fsqd
_refine_ls_weighting_details 'calc w=1/[\s^2^(Fo^2^)+(0.1212P)^2^+1.1685P] where P=(Fo^2^+2Fc^2^)/3'
_refine_ls_weighting_scheme calc
_refine_ls_wR_factor_gt 0.1550
_refine_ls_wR_factor_ref 0.1606
_reflns_number_gt 2031
_reflns_number_total 2177
_reflns_threshold_expression >2sigma(I)
_cod_data_source_file c2nj40063d.txt
_cod_data_source_block p21212
_cod_original_sg_symbol_Hall 'P 2 2ab '
_cod_database_code 7052910

loop_
_symmetry_equiv_pos_as_xyz
'x, y, z'
'-x, -y, z'
'-x+1/2, y+1/2, -z'
'x+1/2, -y+1/2, -z'

loop_
_atom_site_label
_atom_site_type_symbol
_atom_site_fract_x
_atom_site_fract_y
_atom_site_fract_z
_atom_site_U_iso_or_equiv
_atom_site_adp_type
_atom_site_occupancy
_atom_site_symmetry_multiplicity
_atom_site_calc_flag
_atom_site_refinement_flags
_atom_site_disorder_assembly
_atom_site_disorder_group
Cu Cu 0.40171(10) 0.40025(13) 0.48842(19) 0.0518(4) Uani 1 1 d D . .
O3A O 0.4371(9) 0.4402(12) 0.875(2) 0.109(6) Uani 0.77(3) 1 d PDU A 1
H31 H 0.482(4) 0.424(5) 0.940(12) 0.164 Uiso 0.77(3) 1 d PD A 1
H32 H 0.420(5) 0.485(4) 0.936(12) 0.164 Uiso 0.77(3) 1 d PD A 1
O3B O 0.4657(15) 0.4665(15) 0.805(6) 0.109(6) Uani 0.23(3) 1 d PDU . 2
H33 H 0.5000 0.5000 0.786(13) 0.164 Uiso 0.23(3) 1 d PD A 2
H34 H 0.4520(17) 0.4551(17) 0.944(8) 0.164 Uiso 0.23(3) 1 d PD A 2
O1 O 0.5044(8) 0.3887(6) 0.3285(15) 0.062(3) Uani 1 1 d DU A .
H11 H 0.538(7) 0.427(3) 0.28(5) 0.094 Uiso 0.50 1 d PD B -3
N1 N 0.4190(5) 0.2837(5) 0.5952(16) 0.041(2) Uani 1 1 d DU A .
H1C H 0.4146 0.2776 0.7580 0.049 Uiso 1 1 d R . .
H1D H 0.3853 0.2467 0.5180 0.049 Uiso 1 1 d R . .
C1 C 0.5324(10) 0.3057(8) 0.332(4) 0.088(6) Uani 1 1 d DU A 2
H1A H 0.5933 0.3044 0.3195 0.105 Uiso 1 1 calc R A 2
H1B H 0.5092 0.2753 0.1947 0.105 Uiso 1 1 calc R A 2
C2 C 0.5068(7) 0.2664(6) 0.554(3) 0.051(3) Uani 1 1 d DU A 2
H2 H 0.5390 0.2917 0.6875 0.061 Uiso 1 1 calc R A 2
C3 C 0.5242(9) 0.1749(7) 0.552(3) 0.071(5) Uani 1 1 d DU A 2
H3C H 0.4899 0.1485 0.4274 0.085 Uiso 1 1 calc R A 2
H3D H 0.5827 0.1659 0.5091 0.085 Uiso 1 1 calc R A 2
C4 C 0.507(2) 0.1343(9) 0.786(4) 0.093(6) Uani 1 1 d DU A 2
H4A H 0.5177 0.0750 0.7722 0.140 Uiso 1 1 calc R A 2
H4B H 0.4496 0.1434 0.8307 0.140 Uiso 1 1 calc R A 2
H4C H 0.5435 0.1578 0.9084 0.140 Uiso 1 1 calc R A 2
N2 N 0.2882(8) 0.4140(7) 0.568(2) 0.077(4) Uani 1 1 d DU A .
H2C H 0.2571 0.3797 0.4736 0.093 Uiso 1 1 calc R . .
H2D H 0.2804 0.3982 0.7245 0.093 Uiso 1 1 calc R . .
O2 O 0.3853(7) 0.5081(10) 0.331(2) 0.113(6) Uani 1 1 d DU A .
H21 H 0.4274 0.5409 0.2614 0.136 Uiso 0.50 1 d PRD . .
C5 C 0.3061(10) 0.5417(13) 0.362(5) 0.120(9) Uani 1 1 d DU . .
H5A H 0.2764 0.5397 0.2073 0.144 Uiso 1 1 calc R A .
H5B H 0.3115 0.6003 0.4085 0.144 Uiso 1 1 calc R . .
C6 C 0.2584(8) 0.4993(10) 0.539(3) 0.071(4) Uani 1 1 d DU A .
H6A H 0.2796 0.5254 0.6883 0.085 Uiso 1 1 calc R . .
C7 C 0.1698(8) 0.5212(13) 0.553(3) 0.078(5) Uani 1 1 d DU . .
H7A H 0.1645 0.5809 0.5205 0.094 Uiso 1 1 calc R A .
H7B H 0.1406 0.4918 0.4230 0.094 Uiso 1 1 calc R . .
C8 C 0.1271(11) 0.5033(17) 0.778(3) 0.081(5) Uani 1 1 d DU A .
H8A H 0.0720 0.5279 0.7744 0.121 Uiso 1 1 calc R . .
H8B H 0.1585 0.5265 0.9112 0.121 Uiso 1 1 calc R . .
H8C H 0.1223 0.4435 0.7981 0.121 Uiso 1 1 calc R . .
Cl Cl 0.2565(5) 0.2550(7) 0.0684(19) 0.047(2) Uani 0.546(8) 1 d PD C 1
O11 O 0.2354(14) 0.3375(9) 0.100(5) 0.0850(18) Uani 0.546(8) 1 d PDU C 1
O12 O 0.3427(8) 0.2421(15) 0.095(5) 0.0850(18) Uani 0.546(8) 1 d PDU C 1
O13 O 0.2099(12) 0.1945(12) 0.176(2) 0.0850(18) Uani 0.546(8) 1 d PDU C 1
O14 O 0.2461(14) 0.2414(16) -0.193(2) 0.0850(18) Uani 0.546(8) 1 d PDU C 1
ClA Cl 0.2624(8) 0.2653(8) 0.119(2) 0.067(5) Uani 0.454(8) 1 d PD C 2
O12A O 0.3390(8) 0.3073(11) 0.093(3) 0.0850(18) Uani 0.454(8) 1 d PDU C 2
O13A O 0.2025(10) 0.3267(11) 0.055(4) 0.0850(18) Uani 0.454(8) 1 d PDU C 2
O11A O 0.2577(11) 0.1995(10) -0.046(3) 0.0850(18) Uani 0.454(8) 1 d PDU C 2
O14A O 0.2471(13) 0.2369(14) 0.351(3) 0.0850(18) Uani 0.454(8) 1 d PDU C 2

loop_
_atom_site_aniso_label
_atom_site_aniso_U_11
_atom_site_aniso_U_22
_atom_site_aniso_U_33
_atom_site_aniso_U_23
_atom_site_aniso_U_13
_atom_site_aniso_U_12
Cu 0.0305(13) 0.0551(18) 0.0699(6) 0.0142(10) 0.0097(10) 0.0117(4)
O3A 0.034(8) 0.209(18) 0.083(8) -0.021(12) -0.014(7) 0.012(8)
O3B 0.034(8) 0.209(18) 0.083(8) -0.021(12) -0.014(7) 0.012(8)
O1 0.055(6) 0.034(5) 0.099(8) -0.002(5) 0.022(6) 0.004(4)
N1 0.044(5) 0.032(5) 0.046(5) 0.021(5) 0.008(5) 0.014(4)
C1 0.061(9) 0.037(7) 0.165(15) 0.014(8) 0.065(10) 0.018(7)
C2 0.038(5) 0.015(4) 0.099(8) -0.014(5) -0.011(7) 0.008(4)
C3 0.047(7) 0.028(6) 0.138(14) -0.002(8) 0.016(11) 0.002(5)
C4 0.131(16) 0.033(8) 0.115(14) 0.005(8) -0.004(14) 0.021(9)
N2 0.095(10) 0.053(7) 0.084(10) -0.003(7) 0.003(9) 0.015(7)
O2 0.064(7) 0.065(9) 0.210(17) 0.080(11) 0.030(9) 0.013(6)
C5 0.058(9) 0.085(13) 0.22(2) 0.063(14) 0.040(12) 0.000(8)
C6 0.073(7) 0.063(9) 0.077(10) 0.024(9) 0.006(8) 0.024(8)
C7 0.065(7) 0.077(13) 0.092(12) -0.009(10) 0.015(9) 0.007(8)
C8 0.085(8) 0.080(9) 0.077(8) -0.002(9) 0.008(7) 0.025(8)
Cl 0.029(4) 0.058(6) 0.055(4) -0.026(4) 0.002(3) 0.006(2)
O11 0.080(6) 0.092(6) 0.082(4) 0.015(5) -0.001(4) -0.008(4)
O12 0.080(6) 0.092(6) 0.082(4) 0.015(5) -0.001(4) -0.008(4)
O13 0.080(6) 0.092(6) 0.082(4) 0.015(5) -0.001(4) -0.008(4)
O14 0.080(6) 0.092(6) 0.082(4) 0.015(5) -0.001(4) -0.008(4)
ClA 0.089(9) 0.045(7) 0.067(7) 0.009(6) -0.025(6) -0.003(4)
O12A 0.080(6) 0.092(6) 0.082(4) 0.015(5) -0.001(4) -0.008(4)
O13A 0.080(6) 0.092(6) 0.082(4) 0.015(5) -0.001(4) -0.008(4)
O11A 0.080(6) 0.092(6) 0.082(4) 0.015(5) -0.001(4) -0.008(4)
O14A 0.080(6) 0.092(6) 0.082(4) 0.015(5) -0.001(4) -0.008(4)

loop_
_atom_type_symbol
_atom_type_description
_atom_type_scat_dispersion_real
_atom_type_scat_dispersion_imag
_atom_type_scat_source
C C 0.0033 0.0016 'International Tables Vol C Tables 4.2.6.8 and 6.1.1.4'
H H 0.0000 0.0000 'International Tables Vol C Tables 4.2.6.8 and 6.1.1.4'
N N 0.0061 0.0033 'International Tables Vol C Tables 4.2.6.8 and 6.1.1.4'
O O 0.0106 0.0060 'International Tables Vol C Tables 4.2.6.8 and 6.1.1.4'
Cl Cl 0.1484 0.1585 'International Tables Vol C Tables 4.2.6.8 and 6.1.1.4'
Cu Cu 0.3201 1.2651 'International Tables Vol C Tables 4.2.6.8 and 6.1.1.4'

loop_
_geom_angle_atom_site_label_1
_geom_angle_atom_site_label_2
_geom_angle_atom_site_label_3
_geom_angle
_geom_angle_site_symmetry_1
O1 Cu N2 165.5(5) .
O1 Cu O2 89.8(3) .
N2 Cu O2 82.6(5) .
O1 Cu N1 85.7(4) .
N2 Cu N1 100.1(3) .
O2 Cu N1 170.9(5) .
O1 Cu O3B 90.8(8) .
N2 Cu O3B 101.4(8) .
O2 Cu O3B 89.5(8) .
N1 Cu O3B 98.4(7) .
O1 Cu O3A 104.4(5) .
N2 Cu O3A 89.3(5) .
O2 Cu O3A 101.6(6) .
N1 Cu O3A 87.2(5) .
O3B Cu O3A 18.3(8) .
Cu O3A H31 121(3) .
Cu O3A H32 123(3) .
H31 O3A H32 111(5) .
Cu O3A H34 160(4) .
H31 O3A H34 55(3) .
H32 O3A H34 56(3) .
O3B O3B Cu 130.1(9) 2_665
O3B O3B H31 106(5) 2_665
Cu O3B H31 111(3) .
O3B O3B H32 107(5) 2_665
Cu O3B H32 110(3) .
H31 O3B H32 82(7) .
O3B O3B H33 8(4) 2_665
Cu O3B H33 122(4) .
H31 O3B H33 112(6) .
H32 O3B H33 113(6) .
O3B O3B H34 110(3) 2_665
Cu O3B H34 120(3) .
H31 O3B H34 42(4) .
H32 O3B H34 41(4) .
H33 O3B H34 118(6) .
C1 O1 Cu 111.5(7) .
C1 O1 H11 119(4) .
Cu O1 H11 128(4) .
C2 N1 Cu 105.6(6) .
C2 N1 H1C 102.1 .
Cu N1 H1C 112.8 .
C2 N1 H1D 112.2 .
Cu N1 H1D 113.1 .
H1C N1 H1D 110.4 .
O1 C1 C2 109.7(10) .
O1 C1 H1A 109.7 .
C2 C1 H1A 109.7 .
O1 C1 H1B 109.7 .
C2 C1 H1B 109.7 .
H1A C1 H1B 108.2 .
C1 C2 N1 109.1(9) .
C1 C2 C3 111.8(11) .
N1 C2 C3 111.6(10) .
C1 C2 H2 108.1 .
N1 C2 H2 108.1 .
C3 C2 H2 108.1 .
C4 C3 C2 113.2(12) .
C4 C3 H3C 108.9 .
C2 C3 H3C 108.9 .
C4 C3 H3D 108.9 .
C2 C3 H3D 108.9 .
H3C C3 H3D 107.8 .
C3 C4 H4A 109.5 .
C3 C4 H4B 109.5 .
H4A C4 H4B 109.5 .
C3 C4 H4C 109.5 .
H4A C4 H4C 109.5 .
H4B C4 H4C 109.5 .
C6 N2 Cu 113.6(9) .
C6 N2 H2C 108.8 .
Cu N2 H2C 108.8 .
C6 N2 H2D 108.8 .
Cu N2 H2D 108.8 .
H2C N2 H2D 107.7 .
C5 O2 Cu 114.4(8) .
C5 O2 H21 119.3 .
Cu O2 H21 125.5 .
O2 C5 C6 113.0(12) .
O2 C5 H5A 109.0 .
C6 C5 H5A 109.0 .
O2 C5 H5B 109.0 .
C6 C5 H5B 109.0 .
H5A C5 H5B 107.8 .
C5 C6 N2 110.5(11) .
C5 C6 C7 116.5(11) .
N2 C6 C7 122.5(14) .
C5 C6 H6A 100.9 .
N2 C6 H6A 100.9 .
C7 C6 H6A 100.9 .
C8 C7 C6 117.1(14) .
C8 C7 H7A 108.0 .
C6 C7 H7A 108.0 .
C8 C7 H7B 108.0 .
C6 C7 H7B 108.0 .
H7A C7 H7B 107.3 .
C7 C8 H8A 109.5 .
C7 C8 H8B 109.5 .
H8A C8 H8B 109.5 .
C7 C8 H8C 109.5 .
H8A C8 H8C 109.5 .
H8B C8 H8C 109.5 .
O13 Cl O11 119.6(10) .
O13 Cl O12 112.9(11) .
O11 Cl O12 111.7(10) .
O13 Cl O14 105.1(10) .
O11 Cl O14 103.8(11) .
O12 Cl O14 101.2(10) .
O14A ClA O11A 110.3(12) .
O14A ClA O12A 113.9(12) .
O11A ClA O12A 110.0(11) .
O14A ClA O13A 109.8(12) .
O11A ClA O13A 108.9(12) .
O12A ClA O13A 103.6(11) .

loop_
_geom_bond_atom_site_label_1
_geom_bond_atom_site_label_2
_geom_bond_distance
_geom_bond_site_symmetry_2
Cu O1 1.901(12) .
Cu N2 1.909(14) .
Cu O2 1.977(12) .
Cu N1 2.003(9) .
Cu O3B 2.32(2) .
Cu O3A 2.331(11) .
O3A H31 0.86(2) .
O3A H32 0.84(2) .
O3A H34 0.52(4) .
O3B O3B 1.56(5) 2_665
O3B H31 1.06(8) .
O3B H32 1.08(8) .
O3B H33 0.79(2) .
O3B H34 0.83(2) .
O1 C1 1.421(13) .
O1 H11 0.86(2) .
N1 C2 1.470(12) .
N1 H1C 0.9200 .
N1 H1D 0.9200 .
C1 C2 1.455(16) .
C1 H1A 0.9900 .
C1 H1B 0.9900 .
C2 C3 1.512(12) .
C2 H2 1.0000 .
C3 C4 1.492(17) .
C3 H3C 0.9900 .
C3 H3D 0.9900 .
C4 H4A 0.9800 .
C4 H4B 0.9800 .
C4 H4C 0.9800 .
N2 C6 1.476(14) .
N2 H2C 0.9200 .
N2 H2D 0.9200 .
O2 C5 1.406(14) .
O2 H21 0.9500 .
C5 C6 1.434(16) .
C5 H5A 0.9900 .
C5 H5B 0.9900 .
C6 C7 1.482(14) .
C6 H6A 1.0000 .
C7 C8 1.467(16) .
C7 H7A 0.9900 .
C7 H7B 0.9900 .
C8 H8A 0.9800 .
C8 H8B 0.9800 .
C8 H8C 0.9800 .
Cl O13 1.380(13) .
Cl O11 1.392(14) .
Cl O12 1.422(13) .
Cl O14 1.490(14) .
ClA O14A 1.399(14) .
ClA O11A 1.413(14) .
ClA O12A 1.425(14) .
ClA O13A 1.437(15) .

loop_
_geom_hbond_atom_site_label_D
_geom_hbond_atom_site_label_H
_geom_hbond_atom_site_label_A
_geom_hbond_distance_DH
_geom_hbond_distance_HA
_geom_hbond_distance_DA
_geom_hbond_angle_DHA
_geom_hbond_site_symmetry_A
O3A H31 O1 0.86(2) 2.28(7) 2.890(17) 128(8) 1_556
O3A H32 O2 0.84(2) 2.32(7) 2.91(2) 128(8) 1_556
O3B H34 O1 0.83(2) 2.55(4) 3.25(3) 143(2) 1_556
O3B H34 O1 0.83(2) 2.55(4) 3.25(3) 143(2) 1_556
N1 H1C O12 0.92 2.29 3.14(3) 152.0 1_556
N2 H2D O11 0.92 2.43 3.34(3) 167.2 1_556
N1 H1C O12A 0.92 2.30 3.10(2) 146.1 1_556
N2 H2D O13A 0.92 2.53 3.37(3) 153.4 1_556
N1 H1D O14A 0.92 2.44 3.20(2) 140.4 .
N2 H2C O14A 0.92 2.42 3.19(2) 141.2 .
N2 H2C O11 0.92 2.23 3.03(3) 144.5 .
N1 H1D O12 0.92 2.47 3.13(2) 129.5 .
O3B H33 O3A 0.79(2) 1.49(2) 2.22(3) 152(6) 2_665
O1 H11 O2 0.86(2) 1.66(14) 2.452(11) 151(27) 2_665
O2 H21 O1 0.95 1.64 2.452(11) 141.6 2_665
O3A H31 O3A 0.86(2) 2.59(11) 2.82(4) 96(7) 2_665
